data_7718122
loop_
_publ_author_name
'Quek, Timothy'
'Chumsaeng, Phongnarin'
'Phomphrai, Khamphee'

_publ_section_title
;
 Heteroleptic phenoxyimino tin(ii) bis(trimethylsilyl)amides for the
 synthesis of poly(diester-alt-ethers) from cyclohexene oxide and succinic
 anhydride
;
_journal_issue 12
_journal_name_full 'Dalton Transactions'
_journal_page_first 5143
_journal_page_last 5152
_journal_paper_doi 10.1039/D4DT03514C
_journal_volume 54
_journal_year 2025
_chemical_formula_moiety 'C28 H46 N2 O2 Si2 Sn'
_chemical_formula_sum 'C28 H46 N2 O2 Si2 Sn'
_chemical_formula_weight 617.54
_chemical_properties_physical Air-sensitive,Moisture-sensitive
_space_group_crystal_system monoclinic
_space_group_IT_number 14
_space_group_name_Hall '-P 2ybc'
_space_group_name_H-M_alt 'P 1 21/c 1'
_atom_sites_solution_hydrogens geom
_atom_sites_solution_primary iterative
_audit_creation_date 2021-05-18
_audit_creation_method
;
Olex2 1.3
(compiled 2020.11.12 svn.r5f609507 for OlexSys, GUI svn.r6272)
;
_audit_update_record
;
2024-08-21 deposited with the CCDC.	2025-02-24 downloaded from the CCDC.
;
_cell_angle_alpha 90
_cell_angle_beta 94.528(3)
_cell_angle_gamma 90
_cell_formula_units_Z 4
_cell_length_a 10.5296(8)
_cell_length_b 9.2642(7)
_cell_length_c 31.659(3)
_cell_measurement_reflns_used 9787
_cell_measurement_temperature 100(2)
_cell_measurement_theta_max 26.76
_cell_measurement_theta_min 2.55
_cell_volume 3078.6(4)
_computing_cell_refinement 'SAINT V8.40A (Bruker, 2019)'
_computing_data_reduction 'SAINT V8.40A (Bruker, 2019)'
_computing_molecular_graphics 'Olex2 1.3 (Dolomanov et al., 2009)'
_computing_publication_material 'Olex2 1.3 (Dolomanov et al., 2009)'
_computing_structure_refinement 'SHELXL 2018/3 (Sheldrick, 2015)'
_computing_structure_solution 'olex2.solve 1.3 (Bourhis et al., 2015)'
_diffrn_ambient_temperature 100.00
_diffrn_measured_fraction_theta_full 1.000
_diffrn_measured_fraction_theta_max 1.000
_diffrn_measurement_device_type 'Bruker APEX-II CCD'
_diffrn_measurement_method '\f and \w scans'
_diffrn_radiation_type MoK\a
_diffrn_radiation_wavelength 0.71073
_diffrn_reflns_av_R_equivalents 0.1243
_diffrn_reflns_av_unetI/netI 0.0361
_diffrn_reflns_Laue_measured_fraction_full 1.000
_diffrn_reflns_Laue_measured_fraction_max 1.000
_diffrn_reflns_limit_h_max 12
_diffrn_reflns_limit_h_min -12
_diffrn_reflns_limit_k_max 11
_diffrn_reflns_limit_k_min -11
_diffrn_reflns_limit_l_max 39
_diffrn_reflns_limit_l_min -39
_diffrn_reflns_number 92618
_diffrn_reflns_point_group_measured_fraction_full 1.000
_diffrn_reflns_point_group_measured_fraction_max 1.000
_diffrn_reflns_theta_full 25.242
_diffrn_reflns_theta_max 26.022
_diffrn_reflns_theta_min 1.940
_diffrn_source_current 1.0
_diffrn_source_power 0.05
_diffrn_source_voltage 50.0
_diffrn_standards_number 0
_exptl_absorpt_coefficient_mu 0.934
_exptl_absorpt_correction_T_max 0.7454
_exptl_absorpt_correction_T_min 0.6951
_exptl_absorpt_correction_type multi-scan
_exptl_absorpt_process_details
;
SADABS-2016/2 (Bruker,2016/2) was used for absorption correction.
wR2(int) was 0.1250 before and 0.0661 after correction.
The Ratio of minimum to maximum transmission is 0.9325.
The \l/2 correction factor is Not present.
;
_exptl_crystal_colour orange
_exptl_crystal_colour_primary orange
_exptl_crystal_density_diffrn 1.332
_exptl_crystal_description rectangular
_exptl_crystal_F_000 1288
_exptl_crystal_recrystallization_method 'Re-crystallisation from solvent'
_exptl_crystal_size_max 0.091
_exptl_crystal_size_mid 0.081
_exptl_crystal_size_min 0.012
_refine_diff_density_max 0.440
_refine_diff_density_min -0.372
_refine_diff_density_rms 0.068
_refine_ls_extinction_method none
_refine_ls_goodness_of_fit_ref 1.045
_refine_ls_hydrogen_treatment constr
_refine_ls_matrix_type full
_refine_ls_number_parameters 329
_refine_ls_number_reflns 6075
_refine_ls_number_restraints 0
_refine_ls_restrained_S_all 1.045
_refine_ls_R_factor_all 0.0368
_refine_ls_R_factor_gt 0.0250
_refine_ls_shift/su_max 0.004
_refine_ls_shift/su_mean 0.000
_refine_ls_structure_factor_coef Fsqd
_refine_ls_weighting_details 'w=1/[\s^2^(Fo^2^)+(0.0200P)^2^+0.9650P] where P=(Fo^2^+2Fc^2^)/3'
_refine_ls_weighting_scheme calc
_refine_ls_wR_factor_gt 0.0489
_refine_ls_wR_factor_ref 0.0510
_reflns_Friedel_coverage 0.000
_reflns_number_gt 5075
_reflns_number_total 6075
_reflns_threshold_expression 'I > 2\s(I)'
_cod_data_source_file d4dt03514c2.cif
_cod_data_source_block p21_c
_cod_depositor_comments 'Adding full bibliography for 7718121--7718126.cif.'
_cod_original_cell_volume 3078.7(4)
_cod_database_code 7718122
_shelx_shelxl_version_number 2018/3
_shelx_space_group_comment
;
The symmetry employed for this shelxl refinement is uniquely defined
by the following loop, which should always be used as a source of
symmetry information in preference to the above space-group names.
They are only intended as comments.
;
_shelx_estimated_absorpt_t_max 0.989
_shelx_estimated_absorpt_t_min 0.920
_olex2_refinement_description
;
1. Fixed Uiso
 At 1.2 times of:
  All C(H) groups
 At 1.5 times of:
  All C(H,H,H) groups
2.a Aromatic/amide H refined with riding coordinates:
 C5(H5), C3(H3), C7(H7), C21(H21), C20(H20), C18(H18), C17(H17)
2.b Idealised Me refined as rotating group:
 C27(H27A,H27B,H27C), C26(H26A,H26B,H26C), C28(H28A,H28B,H28C), C24(H24A,H24B,
 H24C), C23(H23A,H23B,H23C), C25(H25A,H25B,H25C), C14(H14A,H14B,H14C), C13(H13A,
 H13B,H13C), C15(H15A,H15B,H15C), C22(H22A,H22B,H22C), C10(H10A,H10B,H10C),
 C11(H11A,H11B,H11C), C12(H12A,H12B,H12C)
;
_olex2_submission_special_instructions 'No special instructions were received'

loop_
_space_group_symop_operation_xyz
'x, y, z'
'-x, y+1/2, -z+1/2'
'-x, -y, -z'
'x, -y-1/2, z-1/2'

loop_
_atom_site_label
_atom_site_type_symbol
_atom_site_fract_x
_atom_site_fract_y
_atom_site_fract_z
_atom_site_U_iso_or_equiv
_atom_site_adp_type
_atom_site_occupancy
_atom_site_site_symmetry_order
_atom_site_calc_flag
_atom_site_refinement_flags_posn
_atom_site_refinement_flags_adp
_atom_site_refinement_flags_occupancy
_atom_site_disorder_assembly
_atom_site_disorder_group
Sn1 Sn 0.68958(2) 0.48659(2) 0.65705(2) 0.01146(5) Uani 1 1 d . . . . .
Si1 Si 0.71886(6) 0.34069(6) 0.55862(2) 0.01498(14) Uani 1 1 d . . . . .
Si2 Si 0.92054(5) 0.54034(6) 0.59796(2) 0.01580(14) Uani 1 1 d . . . . .
O1 O 0.61835(12) 0.27842(15) 0.66265(5) 0.0142(3) Uani 1 1 d . . . . .
O2 O 0.35931(14) 1.03330(15) 0.53751(5) 0.0188(3) Uani 1 1 d . . . . .
N2 N 0.77689(15) 0.45018(18) 0.60037(5) 0.0121(4) Uani 1 1 d . . . . .
N1 N 0.48556(15) 0.53417(17) 0.62963(5) 0.0119(4) Uani 1 1 d . . . . .
C27 C 0.7990(2) 0.1615(2) 0.55923(8) 0.0263(6) Uani 1 1 d . . . . .
H27A H 0.888213 0.174497 0.556047 0.039 Uiso 1 1 calc R U . . .
H27B H 0.761981 0.103607 0.536302 0.039 Uiso 1 1 calc R U . . .
H27C H 0.788204 0.113930 0.585645 0.039 Uiso 1 1 calc R U . . .
C26 C 0.5450(2) 0.3061(3) 0.55814(7) 0.0242(6) Uani 1 1 d . . . . .
H26A H 0.526955 0.258394 0.583912 0.036 Uiso 1 1 calc R U . . .
H26B H 0.518346 0.245912 0.534386 0.036 Uiso 1 1 calc R U . . .
H26C H 0.499767 0.396097 0.555867 0.036 Uiso 1 1 calc R U . . .
C28 C 0.7409(2) 0.4283(3) 0.50631(7) 0.0259(6) Uani 1 1 d . . . . .
H28A H 0.693453 0.516796 0.504120 0.039 Uiso 1 1 calc R U . . .
H28B H 0.710917 0.364502 0.483785 0.039 Uiso 1 1 calc R U . . .
H28C H 0.829641 0.448355 0.504234 0.039 Uiso 1 1 calc R U . . .
C24 C 0.9040(2) 0.7147(3) 0.56845(9) 0.0363(7) Uani 1 1 d . . . . .
H24A H 0.869996 0.696601 0.539908 0.055 Uiso 1 1 calc R U . . .
H24B H 0.986023 0.759679 0.568081 0.055 Uiso 1 1 calc R U . . .
H24C H 0.847465 0.777354 0.582185 0.055 Uiso 1 1 calc R U . . .
C23 C 0.9939(2) 0.5857(3) 0.65213(8) 0.0278(6) Uani 1 1 d . . . . .
H23A H 0.943030 0.657519 0.664734 0.042 Uiso 1 1 calc R U . . .
H23B H 1.078358 0.622505 0.650018 0.042 Uiso 1 1 calc R U . . .
H23C H 0.997768 0.500466 0.669413 0.042 Uiso 1 1 calc R U . . .
C25 C 1.0425(2) 0.4290(3) 0.57273(7) 0.0230(5) Uani 1 1 d . . . . .
H25A H 1.058971 0.342414 0.588922 0.035 Uiso 1 1 calc R U . . .
H25B H 1.119909 0.483322 0.571986 0.035 Uiso 1 1 calc R U . . .
H25C H 1.011078 0.404110 0.544377 0.035 Uiso 1 1 calc R U . . .
C1 C 0.50305(18) 0.2322(2) 0.67079(6) 0.0110(4) Uani 1 1 d . . . . .
C6 C 0.48833(18) 0.0962(2) 0.69079(6) 0.0103(4) Uani 1 1 d . . . . .
C9 C 0.60406(18) 0.0010(2) 0.70422(7) 0.0138(4) Uani 1 1 d . . . . .
C14 C 0.67674(19) -0.0361(2) 0.66567(7) 0.0184(5) Uani 1 1 d . . . . .
H14A H 0.620682 -0.084346 0.644842 0.028 Uiso 1 1 calc R U . . .
H14B H 0.747095 -0.098238 0.674215 0.028 Uiso 1 1 calc R U . . .
H14C H 0.708061 0.051005 0.653767 0.028 Uiso 1 1 calc R U . . .
C13 C 0.5651(2) -0.1414(2) 0.72397(7) 0.0184(5) Uani 1 1 d . . . . .
H13A H 0.511404 -0.194824 0.703632 0.028 Uiso 1 1 calc R U . . .
H13B H 0.519467 -0.121713 0.748421 0.028 Uiso 1 1 calc R U . . .
H13C H 0.639863 -0.196971 0.732255 0.028 Uiso 1 1 calc R U . . .
C15 C 0.6919(2) 0.0806(2) 0.73789(7) 0.0202(5) Uani 1 1 d . . . . .
H15A H 0.763862 0.020746 0.746342 0.030 Uiso 1 1 calc R U . . .
H15B H 0.645575 0.101469 0.762101 0.030 Uiso 1 1 calc R U . . .
H15C H 0.720867 0.169174 0.726180 0.030 Uiso 1 1 calc R U . . .
C5 C 0.36629(19) 0.0523(2) 0.69806(6) 0.0120(4) Uani 1 1 d . . . . .
H5 H 0.357197 -0.036312 0.711268 0.014 Uiso 1 1 calc R U . . .
C4 C 0.25525(18) 0.1320(2) 0.68695(6) 0.0111(4) Uani 1 1 d . . . . .
C3 C 0.27172(18) 0.2620(2) 0.66736(6) 0.0122(4) Uani 1 1 d . . . . .
H3 H 0.200294 0.317388 0.659218 0.015 Uiso 1 1 calc R U . . .
C2 C 0.39263(18) 0.3145(2) 0.65911(6) 0.0112(4) Uani 1 1 d . . . . .
C7 C 0.39123(19) 0.4516(2) 0.63776(7) 0.0124(5) Uani 1 1 d . . . . .
H7 H 0.310886 0.485910 0.628413 0.015 Uiso 1 1 calc R U . . .
C16 C 0.45517(19) 0.6679(2) 0.60856(7) 0.0120(4) Uani 1 1 d . . . . .
C21 C 0.35190(19) 0.7508(2) 0.61859(7) 0.0150(5) Uani 1 1 d . . . . .
H21 H 0.304732 0.722500 0.640794 0.018 Uiso 1 1 calc R U . . .
C20 C 0.3181(2) 0.8745(2) 0.59621(7) 0.0158(5) Uani 1 1 d . . . . .
H20 H 0.248455 0.928800 0.603183 0.019 Uiso 1 1 calc R U . . .
C19 C 0.38878(19) 0.9173(2) 0.56317(7) 0.0136(5) Uani 1 1 d . . . . .
C18 C 0.49713(19) 0.8400(2) 0.55458(7) 0.0146(5) Uani 1 1 d . . . . .
H18 H 0.547702 0.872126 0.533692 0.018 Uiso 1 1 calc R U . . .
C17 C 0.52964(19) 0.7161(2) 0.57695(7) 0.0123(5) Uani 1 1 d . . . . .
H17 H 0.601718 0.664421 0.570919 0.015 Uiso 1 1 calc R U . . .
C22 C 0.2537(2) 1.1206(2) 0.54725(8) 0.0239(6) Uani 1 1 d . . . . .
H22A H 0.176960 1.064463 0.543965 0.036 Uiso 1 1 calc R U . . .
H22B H 0.246628 1.201797 0.528375 0.036 Uiso 1 1 calc R U . . .
H22C H 0.266677 1.154175 0.575950 0.036 Uiso 1 1 calc R U . . .
C8 C 0.12190(19) 0.0816(2) 0.69688(7) 0.0150(5) Uani 1 1 d . . . . .
C10 C 0.0739(2) 0.1804(3) 0.73065(8) 0.0271(6) Uani 1 1 d . . . . .
H10A H -0.010727 0.151982 0.736430 0.041 Uiso 1 1 calc R U . . .
H10B H 0.072652 0.278285 0.720683 0.041 Uiso 1 1 calc R U . . .
H10C H 0.129364 0.173157 0.756114 0.041 Uiso 1 1 calc R U . . .
C11 C 0.0303(2) 0.0878(3) 0.65709(8) 0.0331(7) Uani 1 1 d . . . . .
H11A H 0.061291 0.026906 0.635632 0.050 Uiso 1 1 calc R U . . .
H11B H 0.024234 0.185391 0.646915 0.050 Uiso 1 1 calc R U . . .
H11C H -0.052389 0.055090 0.663684 0.050 Uiso 1 1 calc R U . . .
C12 C 0.1231(2) -0.0727(3) 0.71396(9) 0.0284(6) Uani 1 1 d . . . . .
H12A H 0.158156 -0.136255 0.693951 0.043 Uiso 1 1 calc R U . . .
H12B H 0.037650 -0.101989 0.718265 0.043 Uiso 1 1 calc R U . . .
H12C H 0.174298 -0.076646 0.740408 0.043 Uiso 1 1 calc R U . . .

loop_
_atom_site_aniso_label
_atom_site_aniso_U_11
_atom_site_aniso_U_22
_atom_site_aniso_U_33
_atom_site_aniso_U_23
_atom_site_aniso_U_13
_atom_site_aniso_U_12
Sn1 0.00926(7) 0.01284(8) 0.01226(8) 0.00034(7) 0.00067(5) -0.00291(6)
Si1 0.0146(3) 0.0182(3) 0.0124(3) -0.0003(3) 0.0026(2) -0.0042(2)
Si2 0.0102(3) 0.0184(3) 0.0189(3) 0.0031(3) 0.0017(2) -0.0041(2)
O1 0.0080(7) 0.0148(8) 0.0199(9) 0.0052(7) 0.0024(6) -0.0017(6)
O2 0.0229(8) 0.0130(8) 0.0206(9) 0.0053(7) 0.0017(7) 0.0017(6)
N2 0.0096(9) 0.0137(9) 0.0134(10) 0.0012(7) 0.0021(7) -0.0021(7)
N1 0.0138(9) 0.0099(9) 0.0120(10) 0.0019(7) 0.0014(7) -0.0015(7)
C27 0.0348(14) 0.0242(13) 0.0203(14) -0.0057(11) 0.0046(11) 0.0002(11)
C26 0.0225(13) 0.0330(14) 0.0176(14) -0.0099(11) 0.0052(10) -0.0130(11)
C28 0.0234(13) 0.0369(15) 0.0168(13) 0.0036(11) -0.0029(10) -0.0104(11)
C24 0.0270(14) 0.0262(14) 0.055(2) 0.0168(14) -0.0010(13) -0.0103(11)
C23 0.0117(12) 0.0378(15) 0.0341(16) -0.0105(12) 0.0029(10) -0.0081(10)
C25 0.0152(12) 0.0379(14) 0.0162(13) 0.0041(11) 0.0028(10) -0.0032(10)
C1 0.0091(10) 0.0155(11) 0.0083(11) -0.0014(9) -0.0006(8) -0.0012(8)
C6 0.0114(10) 0.0117(11) 0.0076(11) -0.0012(9) -0.0007(8) -0.0010(8)
C9 0.0130(10) 0.0124(11) 0.0158(11) 0.0022(9) -0.0003(8) 0.0005(9)
C14 0.0144(11) 0.0168(12) 0.0243(14) 0.0012(10) 0.0032(10) 0.0026(9)
C13 0.0169(12) 0.0158(12) 0.0221(14) 0.0059(10) -0.0002(10) 0.0017(9)
C15 0.0179(12) 0.0186(12) 0.0229(14) 0.0011(10) -0.0060(10) 0.0004(9)
C5 0.0171(11) 0.0108(11) 0.0084(11) -0.0001(9) 0.0029(8) -0.0030(8)
C4 0.0106(10) 0.0140(11) 0.0088(11) -0.0016(9) 0.0001(8) -0.0037(8)
C3 0.0080(10) 0.0169(11) 0.0116(12) -0.0004(9) 0.0006(8) 0.0015(8)
C2 0.0129(11) 0.0120(11) 0.0086(11) 0.0003(9) -0.0001(8) -0.0040(8)
C7 0.0094(10) 0.0156(11) 0.0121(12) 0.0006(9) -0.0008(8) 0.0015(8)
C16 0.0131(11) 0.0110(11) 0.0113(12) 0.0011(9) -0.0025(9) -0.0032(8)
C21 0.0153(11) 0.0168(12) 0.0136(12) 0.0017(9) 0.0053(9) -0.0029(9)
C20 0.0151(11) 0.0143(11) 0.0179(13) -0.0004(10) 0.0005(9) 0.0025(9)
C19 0.0176(11) 0.0097(11) 0.0128(12) 0.0018(9) -0.0031(9) -0.0022(9)
C18 0.0179(11) 0.0146(11) 0.0116(12) 0.0002(9) 0.0028(9) -0.0055(9)
C17 0.0104(10) 0.0123(11) 0.0143(12) -0.0017(9) 0.0009(9) -0.0027(8)
C22 0.0229(13) 0.0189(12) 0.0297(15) 0.0080(11) -0.0001(11) 0.0070(10)
C8 0.0119(11) 0.0161(11) 0.0175(13) 0.0026(10) 0.0046(9) -0.0030(9)
C10 0.0212(13) 0.0297(14) 0.0322(16) -0.0018(12) 0.0140(11) -0.0043(10)
C11 0.0144(12) 0.0553(18) 0.0292(16) 0.0082(13) -0.0006(11) -0.0128(12)
C12 0.0182(12) 0.0225(13) 0.0457(18) 0.0055(12) 0.0101(12) -0.0052(10)

loop_
_atom_type_symbol
_atom_type_description
_atom_type_scat_dispersion_real
_atom_type_scat_dispersion_imag
_atom_type_scat_source
C C 0.0033 0.0016 'International Tables Vol C Tables 4.2.6.8 and 6.1.1.4'
H H 0.0000 0.0000 'International Tables Vol C Tables 4.2.6.8 and 6.1.1.4'
N N 0.0061 0.0033 'International Tables Vol C Tables 4.2.6.8 and 6.1.1.4'
O O 0.0106 0.0060 'International Tables Vol C Tables 4.2.6.8 and 6.1.1.4'
Si Si 0.0817 0.0704 'International Tables Vol C Tables 4.2.6.8 and 6.1.1.4'
Sn Sn -0.6537 1.4246 'International Tables Vol C Tables 4.2.6.8 and 6.1.1.4'

loop_
_geom_angle_atom_site_label_1
_geom_angle_atom_site_label_2
_geom_angle_atom_site_label_3
_geom_angle
_geom_angle_site_symmetry_1
_geom_angle_site_symmetry_3
_geom_angle_publ_flag
O1 Sn1 N2 96.24(6) . . ?
O1 Sn1 N1 82.96(5) . . ?
N2 Sn1 N1 99.60(6) . . ?
N2 Si1 C27 112.36(10) . . ?
N2 Si1 C26 113.20(9) . . ?
N2 Si1 C28 111.01(10) . . ?
C27 Si1 C28 107.90(12) . . ?
C26 Si1 C27 106.97(11) . . ?
C26 Si1 C28 104.96(11) . . ?
N2 Si2 C24 113.03(10) . . ?
N2 Si2 C23 111.46(10) . . ?
N2 Si2 C25 112.50(10) . . ?
C24 Si2 C23 106.23(13) . . ?
C24 Si2 C25 107.64(12) . . ?
C23 Si2 C25 105.49(11) . . ?
C1 O1 Sn1 130.89(12) . . ?
C19 O2 C22 117.43(17) . . ?
Si1 N2 Sn1 126.17(9) . . ?
Si2 N2 Sn1 113.63(9) . . ?
Si2 N2 Si1 120.19(10) . . ?
C7 N1 Sn1 121.38(14) . . ?
C7 N1 C16 117.20(17) . . ?
C16 N1 Sn1 120.71(12) . . ?
Si1 C27 H27A 109.5 . . ?
Si1 C27 H27B 109.5 . . ?
Si1 C27 H27C 109.5 . . ?
H27A C27 H27B 109.5 . . ?
H27A C27 H27C 109.5 . . ?
H27B C27 H27C 109.5 . . ?
Si1 C26 H26A 109.5 . . ?
Si1 C26 H26B 109.5 . . ?
Si1 C26 H26C 109.5 . . ?
H26A C26 H26B 109.5 . . ?
H26A C26 H26C 109.5 . . ?
H26B C26 H26C 109.5 . . ?
Si1 C28 H28A 109.5 . . ?
Si1 C28 H28B 109.5 . . ?
Si1 C28 H28C 109.5 . . ?
H28A C28 H28B 109.5 . . ?
H28A C28 H28C 109.5 . . ?
H28B C28 H28C 109.5 . . ?
Si2 C24 H24A 109.5 . . ?
Si2 C24 H24B 109.5 . . ?
Si2 C24 H24C 109.5 . . ?
H24A C24 H24B 109.5 . . ?
H24A C24 H24C 109.5 . . ?
H24B C24 H24C 109.5 . . ?
Si2 C23 H23A 109.5 . . ?
Si2 C23 H23B 109.5 . . ?
Si2 C23 H23C 109.5 . . ?
H23A C23 H23B 109.5 . . ?
H23A C23 H23C 109.5 . . ?
H23B C23 H23C 109.5 . . ?
Si2 C25 H25A 109.5 . . ?
Si2 C25 H25B 109.5 . . ?
Si2 C25 H25C 109.5 . . ?
H25A C25 H25B 109.5 . . ?
H25A C25 H25C 109.5 . . ?
H25B C25 H25C 109.5 . . ?
O1 C1 C6 120.23(17) . . ?
O1 C1 C2 121.25(18) . . ?
C2 C1 C6 118.50(18) . . ?
C1 C6 C9 121.27(17) . . ?
C5 C6 C1 117.94(18) . . ?
C5 C6 C9 120.79(18) . . ?
C6 C9 C15 109.62(17) . . ?
C14 C9 C6 110.11(17) . . ?
C14 C9 C15 110.38(17) . . ?
C13 C9 C6 112.05(16) . . ?
C13 C9 C14 107.44(17) . . ?
C13 C9 C15 107.19(17) . . ?
C9 C14 H14A 109.5 . . ?
C9 C14 H14B 109.5 . . ?
C9 C14 H14C 109.5 . . ?
H14A C14 H14B 109.5 . . ?
H14A C14 H14C 109.5 . . ?
H14B C14 H14C 109.5 . . ?
C9 C13 H13A 109.5 . . ?
C9 C13 H13B 109.5 . . ?
C9 C13 H13C 109.5 . . ?
H13A C13 H13B 109.5 . . ?
H13A C13 H13C 109.5 . . ?
H13B C13 H13C 109.5 . . ?
C9 C15 H15A 109.5 . . ?
C9 C15 H15B 109.5 . . ?
C9 C15 H15C 109.5 . . ?
H15A C15 H15B 109.5 . . ?
H15A C15 H15C 109.5 . . ?
H15B C15 H15C 109.5 . . ?
C6 C5 H5 117.6 . . ?
C6 C5 C4 124.74(19) . . ?
C4 C5 H5 117.6 . . ?
C5 C4 C8 123.06(18) . . ?
C3 C4 C5 116.25(18) . . ?
C3 C4 C8 120.67(18) . . ?
C4 C3 H3 118.8 . . ?
C4 C3 C2 122.44(19) . . ?
C2 C3 H3 118.8 . . ?
C1 C2 C7 125.21(18) . . ?
C3 C2 C1 120.12(18) . . ?
C3 C2 C7 114.65(18) . . ?
N1 C7 C2 129.44(19) . . ?
N1 C7 H7 115.3 . . ?
C2 C7 H7 115.3 . . ?
C21 C16 N1 121.51(19) . . ?
C21 C16 C17 118.82(19) . . ?
C17 C16 N1 119.66(18) . . ?
C16 C21 H21 119.4 . . ?
C20 C21 C16 121.2(2) . . ?
C20 C21 H21 119.4 . . ?
C21 C20 H20 120.3 . . ?
C21 C20 C19 119.5(2) . . ?
C19 C20 H20 120.3 . . ?
O2 C19 C20 124.16(18) . . ?
O2 C19 C18 116.03(19) . . ?
C20 C19 C18 119.81(19) . . ?
C19 C18 H18 119.9 . . ?
C17 C18 C19 120.1(2) . . ?
C17 C18 H18 119.9 . . ?
C16 C17 H17 119.8 . . ?
C18 C17 C16 120.37(19) . . ?
C18 C17 H17 119.8 . . ?
O2 C22 H22A 109.5 . . ?
O2 C22 H22B 109.5 . . ?
O2 C22 H22C 109.5 . . ?
H22A C22 H22B 109.5 . . ?
H22A C22 H22C 109.5 . . ?
H22B C22 H22C 109.5 . . ?
C10 C8 C4 108.67(17) . . ?
C10 C8 C11 109.45(19) . . ?
C10 C8 C12 107.90(19) . . ?
C11 C8 C4 110.38(18) . . ?
C11 C8 C12 108.35(19) . . ?
C12 C8 C4 112.02(17) . . ?
C8 C10 H10A 109.5 . . ?
C8 C10 H10B 109.5 . . ?
C8 C10 H10C 109.5 . . ?
H10A C10 H10B 109.5 . . ?
H10A C10 H10C 109.5 . . ?
H10B C10 H10C 109.5 . . ?
C8 C11 H11A 109.5 . . ?
C8 C11 H11B 109.5 . . ?
C8 C11 H11C 109.5 . . ?
H11A C11 H11B 109.5 . . ?
H11A C11 H11C 109.5 . . ?
H11B C11 H11C 109.5 . . ?
C8 C12 H12A 109.5 . . ?
C8 C12 H12B 109.5 . . ?
C8 C12 H12C 109.5 . . ?
H12A C12 H12B 109.5 . . ?
H12A C12 H12C 109.5 . . ?
H12B C12 H12C 109.5 . . ?

loop_
_geom_bond_atom_site_label_1
_geom_bond_atom_site_label_2
_geom_bond_distance
_geom_bond_site_symmetry_2
_geom_bond_publ_flag
Sn1 O1 2.0819(14) . ?
Sn1 N2 2.1072(17) . ?
Sn1 N1 2.2954(16) . ?
Si1 N2 1.7383(18) . ?
Si1 C27 1.862(2) . ?
Si1 C26 1.858(2) . ?
Si1 C28 1.875(2) . ?
Si2 N2 1.7348(17) . ?
Si2 C24 1.867(2) . ?
Si2 C23 1.872(2) . ?
Si2 C25 1.874(2) . ?
O1 C1 1.332(2) . ?
O2 C19 1.368(2) . ?
O2 C22 1.428(2) . ?
N1 C7 1.296(3) . ?
N1 C16 1.431(3) . ?
C27 H27A 0.9600 . ?
C27 H27B 0.9600 . ?
C27 H27C 0.9600 . ?
C26 H26A 0.9600 . ?
C26 H26B 0.9600 . ?
C26 H26C 0.9600 . ?
C28 H28A 0.9600 . ?
C28 H28B 0.9600 . ?
C28 H28C 0.9600 . ?
C24 H24A 0.9600 . ?
C24 H24B 0.9600 . ?
C24 H24C 0.9600 . ?
C23 H23A 0.9600 . ?
C23 H23B 0.9600 . ?
C23 H23C 0.9600 . ?
C25 H25A 0.9600 . ?
C25 H25B 0.9600 . ?
C25 H25C 0.9600 . ?
C1 C6 1.424(3) . ?
C1 C2 1.415(3) . ?
C6 C9 1.537(3) . ?
C6 C5 1.384(3) . ?
C9 C14 1.530(3) . ?
C9 C13 1.530(3) . ?
C9 C15 1.543(3) . ?
C14 H14A 0.9600 . ?
C14 H14B 0.9600 . ?
C14 H14C 0.9600 . ?
C13 H13A 0.9600 . ?
C13 H13B 0.9600 . ?
C13 H13C 0.9600 . ?
C15 H15A 0.9600 . ?
C15 H15B 0.9600 . ?
C15 H15C 0.9600 . ?
C5 H5 0.9300 . ?
C5 C4 1.404(3) . ?
C4 C3 1.372(3) . ?
C4 C8 1.536(3) . ?
C3 H3 0.9300 . ?
C3 C2 1.407(3) . ?
C2 C7 1.438(3) . ?
C7 H7 0.9300 . ?
C16 C21 1.389(3) . ?
C16 C17 1.393(3) . ?
C21 H21 0.9300 . ?
C21 C20 1.379(3) . ?
C20 H20 0.9300 . ?
C20 C19 1.389(3) . ?
C19 C18 1.392(3) . ?
C18 H18 0.9300 . ?
C18 C17 1.378(3) . ?
C17 H17 0.9300 . ?
C22 H22A 0.9600 . ?
C22 H22B 0.9600 . ?
C22 H22C 0.9600 . ?
C8 C10 1.524(3) . ?
C8 C11 1.526(3) . ?
C8 C12 1.527(3) . ?
C10 H10A 0.9600 . ?
C10 H10B 0.9600 . ?
C10 H10C 0.9600 . ?
C11 H11A 0.9600 . ?
C11 H11B 0.9600 . ?
C11 H11C 0.9600 . ?
C12 H12A 0.9600 . ?
C12 H12B 0.9600 . ?
C12 H12C 0.9600 . ?

loop_
_geom_torsion_atom_site_label_1
_geom_torsion_atom_site_label_2
_geom_torsion_atom_site_label_3
_geom_torsion_atom_site_label_4
_geom_torsion
_geom_torsion_site_symmetry_1
_geom_torsion_site_symmetry_2
_geom_torsion_site_symmetry_3
_geom_torsion_site_symmetry_4
_geom_torsion_publ_flag
Sn1 O1 C1 C6 -152.71(15) . . . . ?
Sn1 O1 C1 C2 28.7(3) . . . . ?
Sn1 N1 C7 C2 -8.1(3) . . . . ?
Sn1 N1 C16 C21 -130.83(17) . . . . ?
Sn1 N1 C16 C17 49.8(2) . . . . ?
O1 C1 C6 C9 1.2(3) . . . . ?
O1 C1 C6 C5 -179.21(18) . . . . ?
O1 C1 C2 C3 178.79(19) . . . . ?
O1 C1 C2 C7 0.4(3) . . . . ?
O2 C19 C18 C17 -175.78(18) . . . . ?
N1 C16 C21 C20 -175.56(19) . . . . ?
N1 C16 C17 C18 176.02(19) . . . . ?
C27 Si1 N2 Sn1 -100.59(13) . . . . ?
C27 Si1 N2 Si2 78.62(14) . . . . ?
C26 Si1 N2 Sn1 20.73(15) . . . . ?
C26 Si1 N2 Si2 -160.06(12) . . . . ?
C28 Si1 N2 Sn1 138.47(12) . . . . ?
C28 Si1 N2 Si2 -42.31(14) . . . . ?
C24 Si2 N2 Sn1 -96.89(13) . . . . ?
C24 Si2 N2 Si1 83.80(15) . . . . ?
C23 Si2 N2 Sn1 22.68(13) . . . . ?
C23 Si2 N2 Si1 -156.63(12) . . . . ?
C25 Si2 N2 Sn1 140.94(10) . . . . ?
C25 Si2 N2 Si1 -38.37(14) . . . . ?
C1 C6 C9 C14 -59.0(2) . . . . ?
C1 C6 C9 C13 -178.53(19) . . . . ?
C1 C6 C9 C15 62.6(2) . . . . ?
C1 C6 C5 C4 0.3(3) . . . . ?
C1 C2 C7 N1 -9.2(4) . . . . ?
C6 C1 C2 C3 0.1(3) . . . . ?
C6 C1 C2 C7 -178.3(2) . . . . ?
C6 C5 C4 C3 0.3(3) . . . . ?
C6 C5 C4 C8 -178.0(2) . . . . ?
C9 C6 C5 C4 179.93(19) . . . . ?
C5 C6 C9 C14 121.4(2) . . . . ?
C5 C6 C9 C13 1.9(3) . . . . ?
C5 C6 C9 C15 -117.0(2) . . . . ?
C5 C4 C3 C2 -0.7(3) . . . . ?
C5 C4 C8 C10 110.8(2) . . . . ?
C5 C4 C8 C11 -129.2(2) . . . . ?
C5 C4 C8 C12 -8.4(3) . . . . ?
C4 C3 C2 C1 0.5(3) . . . . ?
C4 C3 C2 C7 179.09(19) . . . . ?
C3 C4 C8 C10 -67.5(3) . . . . ?
C3 C4 C8 C11 52.6(3) . . . . ?
C3 C4 C8 C12 173.4(2) . . . . ?
C3 C2 C7 N1 172.3(2) . . . . ?
C2 C1 C6 C9 179.86(18) . . . . ?
C2 C1 C6 C5 -0.5(3) . . . . ?
C7 N1 C16 C21 39.7(3) . . . . ?
C7 N1 C16 C17 -139.8(2) . . . . ?
C16 N1 C7 C2 -178.5(2) . . . . ?
C16 C21 C20 C19 -0.3(3) . . . . ?
C21 C16 C17 C18 -3.4(3) . . . . ?
C21 C20 C19 O2 176.23(19) . . . . ?
C21 C20 C19 C18 -3.8(3) . . . . ?
C20 C19 C18 C17 4.2(3) . . . . ?
C19 C18 C17 C16 -0.6(3) . . . . ?
C17 C16 C21 C20 3.9(3) . . . . ?
C22 O2 C19 C20 4.1(3) . . . . ?
C22 O2 C19 C18 -175.88(18) . . . . ?
C8 C4 C3 C2 177.62(19) . . . . ?
